data_4513523
loop_
_publ_author_name
'Eppel, Sagi'
'Fridman, Natalia'
'Frey, Gitti'

_publ_section_title
;
 Amide-Templated Iodoplumbates: Extending Lead-Iodide Based Hybrid
 Semiconductors
;
_journal_issue 9
_journal_name_full 'Crystal Growth &amp; Design'
_journal_page_first 4363
_journal_paper_doi 10.1021/acs.cgd.5b00655
_journal_volume 15
_journal_year 2015
_chemical_absolute_configuration unk
_chemical_formula_moiety '0.26(I6 Pb2), 0.52(C6 N O), 0.26(O)'
_chemical_formula_sum 'C3.097 I1.548 N0.516 O0.774 Pb0.516'
_chemical_formula_weight 360.26
_chemical_name_systematic gitti12
_space_group_crystal_system orthorhombic
_space_group_IT_number 43
_space_group_name_Hall 'F 2 -2d'
_space_group_name_H-M_alt 'F d d 2'
_symmetry_Int_Tables_number 43
_symmetry_space_group_name_Hall 'F 2 -2d'
_symmetry_space_group_name_H-M 'F d d 2'
_atom_sites_solution_primary direct
_audit_creation_date 2014-12-29
_audit_creation_method
;
Olex2 1.2
(compiled 2014.11.28 svn.r3106 for OlexSys, GUI svn.r4959)
;
_cell_angle_alpha 90
_cell_angle_beta 90
_cell_angle_gamma 90
_cell_formula_units_Z 31
_cell_length_a 21.1940(2)
_cell_length_b 40.1610(6)
_cell_length_c 8.0230(16)
_cell_measurement_temperature 293
_cell_volume 6829.0(14)
_computing_molecular_graphics 'Olex2 (Dolomanov et al., 2009)'
_computing_publication_material 'Olex2 (Dolomanov et al., 2009)'
_computing_structure_refinement 'olex2.refine (Bourhis et al., 2015)'
_computing_structure_solution 'SIR2004 (Burla et al., 2007)'
_diffrn_ambient_temperature 293.0
_diffrn_measured_fraction_theta_full 0.9985
_diffrn_measured_fraction_theta_max 0.9985
_diffrn_measurement_device_type 'Nonius KappaCCD'
_diffrn_measurement_method 'phi- and omega-scans'
_diffrn_radiation_monochromator graphite
_diffrn_radiation_source 'fine-focus sealed tube'
_diffrn_radiation_type 'Mo K\a'
_diffrn_radiation_wavelength 0.71073
_diffrn_reflns_av_R_equivalents 0.0000
_diffrn_reflns_av_unetI/netI 0.0193
_diffrn_reflns_limit_h_max 23
_diffrn_reflns_limit_h_min 0
_diffrn_reflns_limit_k_max 44
_diffrn_reflns_limit_k_min 0
_diffrn_reflns_limit_l_max 8
_diffrn_reflns_limit_l_min 0
_diffrn_reflns_number 1360
_diffrn_reflns_theta_full 23.4921
_diffrn_reflns_theta_max 23.49
_diffrn_reflns_theta_min 2.17
_exptl_absorpt_coefficient_mu 15.285
_exptl_absorpt_correction_type none
_exptl_crystal_colour 'clear yellowish yellow'
_exptl_crystal_colour_lustre clear
_exptl_crystal_colour_modifier yellowish
_exptl_crystal_colour_primary yellow
_exptl_crystal_density_diffrn 2.7154
_exptl_crystal_description needle
_exptl_crystal_F_000 4665.2809
_refine_diff_density_max 1.1543
_refine_diff_density_min -0.8130
_refine_diff_density_rms 0.2152
_refine_ls_d_res_high 0.8915
_refine_ls_d_res_low 9.3720
_refine_ls_extinction_expression Fc^*^=kFc[1+0.001xFc^2^\l^3^/sin(2\q)]^-1/4^
_refine_ls_goodness_of_fit_ref 1.0303
_refine_ls_hydrogen_treatment undef
_refine_ls_matrix_type full
_refine_ls_number_constraints 0
_refine_ls_number_parameters 71
_refine_ls_number_reflns 1360
_refine_ls_number_restraints 0
_refine_ls_restrained_S_all 1.0303
_refine_ls_R_factor_all 0.0401
_refine_ls_R_factor_gt 0.0374
_refine_ls_shift/su_max 0.0010
_refine_ls_shift/su_mean 0.0000
_refine_ls_structure_factor_coef Fsqd
_refine_ls_weighting_details 'w=1/[\s^2^(Fo^2^)+(0.0606P)^2^+224.1080P] where P=(Fo^2^+2Fc^2^)/3'
_refine_ls_weighting_scheme calc
_refine_ls_wR_factor_gt 0.1017
_refine_ls_wR_factor_ref 0.1034
_reflns_Friedel_coverage 0.0
_reflns_limit_h_max 23
_reflns_limit_h_min 0
_reflns_limit_k_max 44
_reflns_limit_k_min 0
_reflns_limit_l_max 8
_reflns_limit_l_min 0
_reflns_number_gt 1285
_reflns_number_total 1360
_reflns_threshold_expression I>=2u(I)
_cod_data_source_file cg5b00655_si_006.cif
_cod_data_source_block shelxl
_cod_depositor_comments 'Adding full bibliography for 4513520--4513523.cif.'
_cod_original_sg_symbol_Hall ' F 2 -2d'
_cod_database_code 4513523
_olex2_refinement_description
;
;
_olex2_submission_original_sample_id GITTI12
_olex2_submission_special_instructions 'No special instructions were received'

loop_
_space_group_symop_id
_space_group_symop_operation_xyz
1 x,y,z
2 -x,-y,z
3 -x+1/4,y+1/4,z+1/4
4 x+1/4,-y+1/4,z+1/4
5 x,y+1/2,z+1/2
6 -x,-y+1/2,z+1/2
7 -x+1/4,y+3/4,z+3/4
8 x+1/4,-y+3/4,z+3/4
9 x+1/2,y,z+1/2
10 -x+1/2,-y,z+1/2
11 -x+3/4,y+1/4,z+3/4
12 x+3/4,-y+1/4,z+3/4
13 x+1/2,y+1/2,z
14 -x+1/2,-y+1/2,z
15 -x+3/4,y+3/4,z+1/4
16 x+3/4,-y+3/4,z+1/4

loop_
_atom_site_label
_atom_site_type_symbol
_atom_site_fract_x
_atom_site_fract_y
_atom_site_fract_z
_atom_site_U_iso_or_equiv
_atom_site_adp_type
_atom_site_occupancy
_atom_site_site_symmetry_order
_atom_site_refinement_flags_posn
_atom_site_refinement_flags_adp
_atom_site_refinement_flags_occupancy
Pb1 Pb 0.24985(4) 0.00011(2) -0.130422(15) 0.0534(3) Uani 1.000000 1 . . .
I2 I 0.21872(8) 0.06108(3) 0.12164(4) 0.0715(4) Uani 1.000000 1 . . .
I3 I 0.36600(6) -0.01473(3) 0.12988(4) 0.0689(4) Uani 1.000000 1 . . .
I4 I 0.16730(7) -0.04505(3) 0.11229(4) 0.0705(4) Uani 1.000000 1 . . .
N5 N 0.1884(10) 0.1472(5) 0.6734(16) 0.077(5) Uiso 1.000000 1 . . .
O11 O 0.2454(10) 0.1950(6) 0.5911(15) 0.126(8) Uiso 1.000000 1 . . .
C8 C 0.1713(12) 0.1126(6) 0.653(2) 0.086(7) Uiso 1.000000 1 . . .
C6 C 0.1530(15) 0.1634(8) 0.813(2) 0.107(10) Uiso 1.000000 1 . . .
C10 C 0.2261(13) 0.1624(7) 0.578(2) 0.084(7) Uiso 1.000000 1 . . .
C9 C 0.118(2) 0.1101(11) 0.535(3) 0.145(14) Uiso 1.000000 1 . . .
C7 C 0.188(2) 0.1622(12) 0.968(3) 0.162(17) Uiso 1.000000 1 . . .
C12 C 0.2522(15) 0.1505(10) 0.427(2) 0.118(12) Uiso 1.000000 1 . . .
O1 O 0.0 0.0 0.9317(16) 0.27(4) Uiso 1.000000 2 S T P

loop_
_atom_site_aniso_label
_atom_site_aniso_U_11
_atom_site_aniso_U_22
_atom_site_aniso_U_33
_atom_site_aniso_U_12
_atom_site_aniso_U_13
_atom_site_aniso_U_23
Pb1 0.0687(5) 0.0559(4) 0.0356(4) -0.0015(3) 0.0013(3) 0.0003(3)
I2 0.0970(10) 0.0538(7) 0.0636(8) 0.0099(7) -0.0038(10) -0.0004(8)
I3 0.0659(8) 0.0716(8) 0.0691(8) 0.0065(7) 0.0044(9) -0.0007(9)
I4 0.0857(9) 0.0738(8) 0.0521(7) -0.0276(7) 0.0051(9) -0.0006(8)

loop_
_atom_type_symbol
_atom_type_scat_dispersion_real
_atom_type_scat_dispersion_imag
_atom_type_scat_Cromer_Mann_a1
_atom_type_scat_Cromer_Mann_a2
_atom_type_scat_Cromer_Mann_a3
_atom_type_scat_Cromer_Mann_a4
_atom_type_scat_Cromer_Mann_b1
_atom_type_scat_Cromer_Mann_b2
_atom_type_scat_Cromer_Mann_b3
_atom_type_scat_Cromer_Mann_b4
_atom_type_scat_Cromer_Mann_c
_atom_type_scat_source
_atom_type_scat_dispersion_source
I -0.47400 1.81200 20.14720 18.99490 7.51380 2.27350 4.34700 0.38140 27.76600 66.87760 4.07119989395 'International Tables Volume C Table 6.1.1.4 (pp. 500-502)' custom
Pb -3.39400 10.11100 31.06170 13.06370 18.44200 5.96960 0.69020 2.35760 8.61800 47.25790 13.4118003845 'International Tables Volume C Table 6.1.1.4 (pp. 500-502)' custom
C 0.00300 0.00200 2.31000 1.02000 1.58860 0.86500 20.84390 10.20750 0.56870 51.65120 0.215599998832 'International Tables Volume C Table 6.1.1.4 (pp. 500-502)' custom
O 0.01100 0.00600 3.04850 2.28680 1.54630 0.86700 13.27710 5.70110 0.32390 32.90890 0.250800013542 'International Tables Volume C Table 6.1.1.4 (pp. 500-502)' custom
N 0.00600 0.00300 12.21260 3.13220 2.01250 1.16630 0.00570 9.89330 28.99750 0.58260 -11.5290002823 'International Tables Volume C Table 6.1.1.4 (pp. 500-502)' custom

loop_
_geom_angle_atom_site_label_1
_geom_angle_atom_site_label_2
_geom_angle_atom_site_label_3
_geom_angle
_geom_angle_site_symmetry_1
_geom_angle_site_symmetry_3
I3 Pb1 I2 85.82(3) 10_554 10_554
I3 Pb1 I2 94.63(4) 10_554 .
I3 Pb1 I2 95.68(4) . 10_554
I3 Pb1 I2 83.86(3) . .
I4 Pb1 I2 93.24(4) . 10_554
I4 Pb1 I2 94.96(4) 10_554 .
I4 Pb1 I2 86.38(3) . .
I4 Pb1 I2 85.42(3) 10_554 10_554
I4 Pb1 I3 92.91(4) . 10_554
I4 Pb1 I3 95.72(4) 10_554 .
I4 Pb1 I3 86.01(3) 10_554 10_554
I4 Pb1 I3 85.39(3) . .
C6 N5 C8 112(2) . .
C10 N5 C8 123.8(19) . .
C10 N5 C6 124(2) . .
C9 C8 N5 109(3) . .
C7 C6 N5 112(3) . .
O11 C10 N5 127(2) . .
C12 C10 N5 127(3) . .
C12 C10 O11 106(2) . .

loop_
_geom_bond_atom_site_label_1
_geom_bond_atom_site_label_2
_geom_bond_distance
_geom_bond_site_symmetry_2
Pb1 I2 3.2312(12) 10_554
Pb1 I2 3.2436(12) .
Pb1 I3 3.2827(13) .
Pb1 I3 3.1736(13) 10_554
Pb1 I4 3.1847(12) .
Pb1 I4 3.2559(12) 10_554
N5 C8 1.44(3) .
N5 C6 1.50(3) .
N5 C10 1.26(3) .
O11 C10 1.37(3) .
C8 C9 1.48(4) .
C6 C7 1.45(4) .
C10 C12 1.42(3) .
